data_7008284
loop_
_publ_author_name
'Burke, Anthony'
'Ellis, David'
'Ferrer, Daniel'
'Ormsby, Daniel L.'
'Rosair, Georgina M.'
'Welch, Alan J.'

_publ_section_title
;
 Synthetic, spectroscopic, computational and structural studies of some
 13-vertex ruthenacarboranes.
;
_journal_issue 9
_journal_name_full 'Dalton transactions (Cambridge, England : 2003)'
_journal_page_first 1716
_journal_page_last 1721
_journal_paper_doi 10.1039/b500944h
_journal_year 2005
_chemical_formula_moiety 'C12 H26 B10 Ru'
_chemical_formula_sum 'C12 H26 B10 Ru'
_chemical_formula_weight 379.50
_chemical_name_systematic
;
?
;
_space_group_IT_number 61
_symmetry_cell_setting orthorhombic
_symmetry_space_group_name_Hall '-P 2ac 2ab'
_symmetry_space_group_name_H-M 'P b c a'
_atom_sites_solution_hydrogens geom
_atom_sites_solution_primary direct
_atom_sites_solution_secondary difmap
_audit_creation_method SHELXL-97
_cell_angle_alpha 90.00
_cell_angle_beta 90.00
_cell_angle_gamma 90.00
_cell_formula_units_Z 16
_cell_length_a 17.0141(13)
_cell_length_b 15.6029(12)
_cell_length_c 26.372(3)
_cell_measurement_reflns_used 33
_cell_measurement_temperature 160(2)
_cell_measurement_theta_max 12.54
_cell_measurement_theta_min 3.26
_cell_volume 7001.0(11)
_computing_cell_refinement 'Bruker XSCANS'
_computing_data_collection 'Bruker XSCANS'
_computing_data_reduction 'Bruker SHELXTL'
_computing_molecular_graphics 'Bruker SHELXTL'
_computing_publication_material 'Bruker SHELXTL'
_computing_structure_refinement 'SHELXL-97 (Sheldrick, 1997)'
_computing_structure_solution 'SHELXS-97 (Sheldrick, 1990)'
_diffrn_ambient_temperature 160(2)
_diffrn_measured_fraction_theta_full 0.997
_diffrn_measured_fraction_theta_max 0.997
_diffrn_measurement_device_type 'Bruker P4'
_diffrn_measurement_method '\w scans'
_diffrn_radiation_monochromator graphite
_diffrn_radiation_source 'fine-focus sealed tube'
_diffrn_radiation_type MoK\a
_diffrn_radiation_wavelength 0.71073
_diffrn_reflns_av_R_equivalents 0.0304
_diffrn_reflns_av_sigmaI/netI 0.0370
_diffrn_reflns_limit_h_max 1
_diffrn_reflns_limit_h_min -20
_diffrn_reflns_limit_k_max 18
_diffrn_reflns_limit_k_min -1
_diffrn_reflns_limit_l_max 1
_diffrn_reflns_limit_l_min -31
_diffrn_reflns_number 7430
_diffrn_reflns_theta_full 25.00
_diffrn_reflns_theta_max 25.00
_diffrn_reflns_theta_min 1.93
_diffrn_standards_decay_% 0
_diffrn_standards_interval_count 97
_diffrn_standards_number 3
_exptl_absorpt_coefficient_mu 0.882
_exptl_absorpt_correction_T_max 0.7883
_exptl_absorpt_correction_T_min 0.7262
_exptl_absorpt_correction_type psi-scan
_exptl_absorpt_process_details 'North et al., 1968'
_exptl_crystal_colour yellow
_exptl_crystal_density_diffrn 1.440
_exptl_crystal_density_method 'not measured'
_exptl_crystal_description octahedral_prism
_exptl_crystal_F_000 3072
_exptl_crystal_size_max 0.88
_exptl_crystal_size_mid 0.86
_exptl_crystal_size_min 0.78
_refine_diff_density_max 0.682
_refine_diff_density_min -0.728
_refine_diff_density_rms 0.140
_refine_ls_extinction_method none
_refine_ls_goodness_of_fit_ref 1.164
_refine_ls_hydrogen_treatment mixed
_refine_ls_matrix_type full
_refine_ls_number_parameters 433
_refine_ls_number_reflns 6155
_refine_ls_number_restraints 0
_refine_ls_restrained_S_all 1.164
_refine_ls_R_factor_all 0.0400
_refine_ls_R_factor_gt 0.0340
_refine_ls_shift/su_max 0.002
_refine_ls_shift/su_mean 0.000
_refine_ls_structure_factor_coef Fsqd
_refine_ls_weighting_details 'calc w=1/[\s^2^(Fo^2^)+(0.0479P)^2^+9.4383P] where P=(Fo^2^+2Fc^2^)/3'
_refine_ls_weighting_scheme calc
_refine_ls_wR_factor_gt 0.0993
_refine_ls_wR_factor_ref 0.1051
_reflns_number_gt 5524
_reflns_number_total 6155
_reflns_threshold_expression >2sigma(I)
_cod_data_source_file b500944h.txt
_cod_data_source_block 1beta
_cod_depositor_comments
;
The following automatic conversions were performed:
'_symmetry_cell_setting' value 'Orthorhombic' changed to 'orthorhombic'
according to '/home/saulius/struct/CIF-dictionaries/cif_core.dic'
dictionary named 'cif_core.dic' version 2.4.1 from 2010-06-29.

Automatic conversion script
Id: cif_fix_enum 1527 2010-12-29 10:47:43Z saulius 
;
_cod_original_cell_volume 7000.9(11)
_cod_original_sg_symbol_H-M Pbca
_cod_database_code 7008284

loop_
_symmetry_equiv_pos_as_xyz
'x, y, z'
'-x+1/2, -y, z+1/2'
'-x, y+1/2, -z+1/2'
'x+1/2, -y+1/2, -z'
'-x, -y, -z'
'x-1/2, y, -z-1/2'
'x, -y-1/2, z-1/2'
'-x-1/2, y-1/2, z'

loop_
_atom_site_label
_atom_site_type_symbol
_atom_site_fract_x
_atom_site_fract_y
_atom_site_fract_z
_atom_site_U_iso_or_equiv
_atom_site_adp_type
_atom_site_occupancy
_atom_site_symmetry_multiplicity
_atom_site_calc_flag
_atom_site_refinement_flags
_atom_site_disorder_assembly
_atom_site_disorder_group
Ru4A Ru 0.177738(16) 0.938245(17) 0.444803(10) 0.01365(10) Uani 1 1 d . . .
C1A C 0.2138(2) 0.9411(2) 0.36720(13) 0.0197(8) Uani 1 1 d . . .
H1A H 0.246(3) 0.905(3) 0.3532(15) 0.024 Uiso 1 1 d . . .
B2A B 0.1243(2) 0.9240(3) 0.36573(15) 0.0193(8) Uani 1 1 d . . .
H2A H 0.1076 0.8585 0.3521 0.023 Uiso 1 1 calc R . .
B3A B 0.2543(2) 1.0206(2) 0.39023(15) 0.0184(8) Uani 1 1 d . . .
H3A H 0.3200 1.0189 0.3915 0.022 Uiso 1 1 calc R . .
B5A B 0.1735(2) 1.0254(3) 0.33177(15) 0.0196(8) Uani 1 1 d . . .
H5A H 0.192(2) 1.024(3) 0.2948(16) 0.023 Uiso 1 1 d . . .
C6A C 0.0648(2) 0.9802(2) 0.40676(13) 0.0160(7) Uani 1 1 d . . .
H6A H 0.023(2) 0.951(2) 0.4157(15) 0.019 Uiso 1 1 d . . .
B7A B 0.2011(2) 1.0819(3) 0.43700(15) 0.0159(8) Uani 1 1 d . . .
H7A H 0.2385 1.1084 0.4682 0.019 Uiso 1 1 calc R . .
B8A B 0.2044(2) 1.1197(3) 0.37373(15) 0.0186(8) Uani 1 1 d . . .
H8A H 0.2453 1.1711 0.3603 0.022 Uiso 1 1 calc R . .
B9A B 0.0654(2) 1.0135(3) 0.34589(14) 0.0188(8) Uani 1 1 d . . .
H9A H 0.0208 0.9985 0.3159 0.023 Uiso 1 1 calc R . .
B10A B 0.0995(2) 1.0532(2) 0.44945(14) 0.0154(8) Uani 1 1 d . . .
H10A H 0.0753 1.0581 0.4888 0.018 Uiso 1 1 calc R . .
B11A B 0.1104(2) 1.1142(3) 0.34710(14) 0.0186(8) Uani 1 1 d . . .
H11A H 0.0960 1.1609 0.3162 0.022 Uiso 1 1 calc R . .
B12A B 0.0422(2) 1.0825(3) 0.39494(15) 0.0174(8) Uani 1 1 d . . .
H12A H -0.0185 1.1097 0.3983 0.021 Uiso 1 1 calc R . .
B13A B 0.1239(2) 1.1452(3) 0.41219(14) 0.0179(8) Uani 1 1 d . . .
H13A H 0.1144 1.2120 0.4265 0.021 Uiso 1 1 calc R . .
C40A C 0.1356(2) 0.8108(2) 0.47822(13) 0.0197(7) Uani 1 1 d . . .
C41A C 0.1228(2) 0.8810(2) 0.51203(13) 0.0223(8) Uani 1 1 d . . .
H41A H 0.0676 0.8973 0.5207 0.027 Uiso 1 1 calc R . .
C42A C 0.1850(2) 0.9344(2) 0.52855(14) 0.0241(9) Uani 1 1 d . . .
H42A H 0.1724 0.9874 0.5483 0.029 Uiso 1 1 calc R . .
C43A C 0.2622(2) 0.9223(2) 0.51043(14) 0.0244(8) Uani 1 1 d . . .
C44A C 0.2740(2) 0.8567(2) 0.47389(15) 0.0230(8) Uani 1 1 d . . .
H44A H 0.3249 0.8551 0.4549 0.028 Uiso 1 1 calc R . .
C45A C 0.2124(2) 0.8005(2) 0.45884(13) 0.0197(7) Uani 1 1 d . . .
H45A H 0.2209 0.7617 0.4292 0.024 Uiso 1 1 calc R . .
C46A C 0.3287(3) 0.9790(3) 0.52674(18) 0.0361(10) Uani 1 1 d . . .
H46C H 0.3098 1.0198 0.5522 0.054 Uiso 1 1 calc R . .
H46A H 0.3489 1.0105 0.4973 0.054 Uiso 1 1 calc R . .
H46B H 0.3708 0.9439 0.5413 0.054 Uiso 1 1 calc R . .
C47A C 0.0670(2) 0.7541(2) 0.46377(14) 0.0218(8) Uani 1 1 d . . .
H47A H 0.0225 0.7923 0.4535 0.026 Uiso 1 1 calc R . .
C48A C 0.0408(3) 0.7034(3) 0.51080(17) 0.0395(11) Uani 1 1 d . . .
H48C H -0.0039 0.6667 0.5019 0.059 Uiso 1 1 calc R . .
H48A H 0.0252 0.7434 0.5376 0.059 Uiso 1 1 calc R . .
H48B H 0.0844 0.6678 0.5228 0.059 Uiso 1 1 calc R . .
C49A C 0.0836(2) 0.6932(2) 0.41961(16) 0.0299(9) Uani 1 1 d . . .
H49C H 0.0365 0.6592 0.4124 0.045 Uiso 1 1 calc R . .
H49B H 0.1270 0.6548 0.4287 0.045 Uiso 1 1 calc R . .
H49A H 0.0981 0.7265 0.3895 0.045 Uiso 1 1 calc R . .
Ru4B Ru 0.192280(16) 0.766913(17) 0.193792(10) 0.01331(10) Uani 1 1 d . . .
C1B C 0.2942(2) 0.6992(3) 0.21777(16) 0.0260(8) Uani 1 1 d . . .
H1B H 0.298(3) 0.653(3) 0.2417(17) 0.031 Uiso 1 1 d . . .
B2B B 0.3060(2) 0.7897(3) 0.23903(17) 0.0256(10) Uani 1 1 d . . .
H2B H 0.3032 0.7954 0.2813 0.031 Uiso 1 1 calc R . .
B3B B 0.2851(3) 0.6736(3) 0.16150(18) 0.0272(10) Uani 1 1 d . . .
H3B H 0.2701 0.6048 0.1541 0.033 Uiso 1 1 calc R . .
B5B B 0.3828(3) 0.7324(3) 0.19075(18) 0.0265(10) Uani 1 1 d . . .
H5B H 0.435(3) 0.692(3) 0.2035(16) 0.032 Uiso 1 1 d . . .
C6B C 0.2810(2) 0.8761(2) 0.20069(14) 0.0228(8) Uani 1 1 d . . .
H6B H 0.261(3) 0.933(3) 0.2218(15) 0.027 Uiso 1 1 d . . .
B7B B 0.2547(3) 0.7553(3) 0.11731(15) 0.0218(9) Uani 1 1 d . . .
H7B H 0.2147 0.7325 0.0864 0.026 Uiso 1 1 calc R . .
B8B B 0.3543(3) 0.7268(3) 0.12040(17) 0.0267(10) Uani 1 1 d . . .
H8B H 0.3839 0.6825 0.0930 0.032 Uiso 1 1 calc R . .
B9B B 0.3787(3) 0.8513(3) 0.20466(17) 0.0262(9) Uani 1 1 d . . .
H9B H 0.4233 0.8838 0.2293 0.031 Uiso 1 1 calc R . .
B10B B 0.2452(3) 0.8628(3) 0.14005(15) 0.0223(9) Uani 1 1 d . . .
H10B H 0.1971 0.9050 0.1252 0.027 Uiso 1 1 calc R . .
B11B B 0.4062(3) 0.8142(3) 0.14483(16) 0.0244(9) Uani 1 1 d . . .
H11B H 0.4693 0.8208 0.1333 0.029 Uiso 1 1 calc R . .
B12B B 0.3419(3) 0.9037(3) 0.15184(18) 0.0264(10) Uani 1 1 d . . .
H12B H 0.3590 0.9716 0.1434 0.032 Uiso 1 1 calc R . .
B13B B 0.3273(3) 0.8311(3) 0.10169(17) 0.0280(10) Uani 1 1 d . . .
H13B H 0.3354 0.8537 0.0617 0.034 Uiso 1 1 calc R . .
C40B C 0.07097(19) 0.8282(2) 0.18356(14) 0.0187(7) Uani 1 1 d . . .
C41B C 0.0937(2) 0.8318(2) 0.23514(14) 0.0211(8) Uani 1 1 d . . .
H41B H 0.1034 0.8890 0.2510 0.025 Uiso 1 1 calc R . .
C42B C 0.1151(2) 0.7572(2) 0.26202(13) 0.0214(8) Uani 1 1 d . . .
H42B H 0.1391 0.7631 0.2964 0.026 Uiso 1 1 calc R . .
C43B C 0.11430(19) 0.6756(2) 0.23854(13) 0.0196(7) Uani 1 1 d . . .
C44B C 0.0964(2) 0.6716(2) 0.18604(14) 0.0213(8) Uani 1 1 d . . .
H44B H 0.1061 0.6173 0.1669 0.026 Uiso 1 1 calc R . .
C45B C 0.0759(2) 0.7469(2) 0.15934(13) 0.0199(7) Uani 1 1 d . . .
H45B H 0.0718 0.7444 0.1215 0.024 Uiso 1 1 calc R . .
C46B C 0.1346(2) 0.5956(2) 0.26758(16) 0.0286(9) Uani 1 1 d . . .
H46F H 0.1304 0.5458 0.2451 0.043 Uiso 1 1 calc R . .
H46E H 0.0982 0.5890 0.2961 0.043 Uiso 1 1 calc R . .
H46D H 0.1885 0.6000 0.2804 0.043 Uiso 1 1 calc R . .
C47B C 0.0432(2) 0.9051(2) 0.15339(15) 0.0251(8) Uani 1 1 d . . .
H47B H 0.0699 0.9033 0.1196 0.030 Uiso 1 1 calc R . .
C48B C -0.0459(2) 0.8959(3) 0.14428(18) 0.0367(10) Uani 1 1 d . . .
H48F H -0.0567 0.8405 0.1283 0.055 Uiso 1 1 calc R . .
H48G H -0.0639 0.9422 0.1220 0.055 Uiso 1 1 calc R . .
H48H H -0.0737 0.8994 0.1768 0.055 Uiso 1 1 calc R . .
C49B C 0.0628(3) 0.9907(3) 0.17796(17) 0.0347(10) Uani 1 1 d . . .
H49E H 0.0434 1.0374 0.1565 0.052 Uiso 1 1 calc R . .
H49F H 0.1199 0.9958 0.1819 0.052 Uiso 1 1 calc R . .
H49D H 0.0376 0.9940 0.2113 0.052 Uiso 1 1 calc R . .

loop_
_atom_site_aniso_label
_atom_site_aniso_U_11
_atom_site_aniso_U_22
_atom_site_aniso_U_33
_atom_site_aniso_U_23
_atom_site_aniso_U_13
_atom_site_aniso_U_12
Ru4A 0.01439(16) 0.01351(16) 0.01303(16) -0.00132(10) 0.00061(10) 0.00294(10)
C1A 0.0239(19) 0.0211(19) 0.0141(17) -0.0021(14) 0.0062(15) 0.0063(15)
B2A 0.024(2) 0.0218(19) 0.0121(17) -0.0017(15) 0.0020(16) 0.0013(17)
B3A 0.0161(19) 0.020(2) 0.0189(19) -0.0007(16) 0.0030(15) 0.0019(16)
B5A 0.023(2) 0.020(2) 0.0154(19) 0.0024(16) 0.0034(16) -0.0014(17)
C6A 0.0150(16) 0.0185(17) 0.0145(16) 0.0014(13) -0.0006(13) -0.0021(14)
B7A 0.0159(19) 0.0158(18) 0.0160(18) -0.0030(15) -0.0004(15) 0.0023(15)
B8A 0.0186(19) 0.0177(19) 0.0196(19) -0.0003(16) 0.0005(16) 0.0016(16)
B9A 0.021(2) 0.024(2) 0.0117(18) 0.0013(15) -0.0023(15) -0.0010(16)
B10A 0.0149(19) 0.0166(18) 0.0146(18) -0.0042(15) 0.0018(14) 0.0030(15)
B11A 0.021(2) 0.025(2) 0.0103(17) 0.0014(15) 0.0005(15) -0.0005(17)
B12A 0.0163(19) 0.0208(19) 0.0152(18) 0.0027(15) -0.0024(15) 0.0049(16)
B13A 0.022(2) 0.0153(18) 0.0163(18) -0.0006(15) 0.0008(16) 0.0032(16)
C40A 0.0252(19) 0.0175(17) 0.0163(16) 0.0051(14) 0.0001(14) 0.0056(15)
C41A 0.030(2) 0.0235(18) 0.0135(16) 0.0073(14) 0.0038(15) 0.0067(16)
C42A 0.038(2) 0.0200(19) 0.0147(18) 0.0007(15) -0.0056(15) 0.0101(16)
C43A 0.032(2) 0.0196(17) 0.0220(19) 0.0041(15) -0.0120(16) 0.0045(16)
C44A 0.0213(19) 0.0180(17) 0.030(2) 0.0045(15) -0.0036(16) 0.0057(15)
C45A 0.0223(18) 0.0158(17) 0.0211(18) 0.0023(14) -0.0011(15) 0.0053(15)
C46A 0.039(2) 0.030(2) 0.039(2) -0.0033(19) -0.021(2) -0.0013(19)
C47A 0.0176(18) 0.0222(18) 0.0257(19) 0.0028(15) 0.0016(16) 0.0005(15)
C48A 0.043(3) 0.040(2) 0.035(2) 0.009(2) 0.007(2) -0.011(2)
C49A 0.027(2) 0.023(2) 0.040(2) -0.0040(17) 0.0015(18) -0.0028(17)
Ru4B 0.01324(16) 0.01334(17) 0.01334(16) -0.00112(10) -0.00126(10) -0.00052(10)
C1B 0.0160(18) 0.028(2) 0.034(2) 0.0139(18) -0.0007(16) 0.0016(16)
B2B 0.017(2) 0.040(3) 0.020(2) 0.0062(19) -0.0034(16) -0.0052(18)
B3B 0.021(2) 0.017(2) 0.044(3) -0.0064(19) 0.005(2) 0.0014(17)
B5B 0.016(2) 0.025(2) 0.038(3) 0.0004(19) 0.0014(18) -0.0022(17)
C6B 0.0198(19) 0.0198(19) 0.029(2) -0.0056(15) 0.0036(16) -0.0057(15)
B7B 0.024(2) 0.025(2) 0.0162(19) -0.0081(17) 0.0027(17) -0.0069(17)
B8B 0.024(2) 0.028(2) 0.028(2) -0.0100(18) 0.0096(18) -0.0010(18)
B9B 0.018(2) 0.029(2) 0.032(2) -0.0031(19) 0.0036(18) -0.0073(18)
B10B 0.023(2) 0.024(2) 0.020(2) 0.0052(17) 0.0046(17) 0.0032(17)
B11B 0.021(2) 0.026(2) 0.026(2) -0.0015(18) 0.0064(17) -0.0035(18)
B12B 0.023(2) 0.023(2) 0.033(2) 0.0026(18) 0.0093(19) -0.0049(18)
B13B 0.026(2) 0.036(3) 0.022(2) 0.0013(19) 0.0051(18) -0.0042(19)
C40B 0.0101(16) 0.0206(18) 0.0255(18) -0.0014(14) 0.0007(14) 0.0007(14)
C41B 0.0173(17) 0.0230(18) 0.0230(18) -0.0046(14) 0.0050(14) 0.0003(14)
C42B 0.0190(18) 0.0279(19) 0.0174(17) -0.0021(15) 0.0031(14) 0.0011(15)
C43B 0.0105(16) 0.0241(18) 0.0242(18) 0.0037(15) 0.0011(14) -0.0051(14)
C44B 0.0191(18) 0.0179(17) 0.0270(19) -0.0044(14) -0.0064(15) -0.0023(14)
C45B 0.0181(18) 0.0227(17) 0.0189(17) -0.0031(14) -0.0042(14) -0.0010(15)
C46B 0.024(2) 0.026(2) 0.036(2) 0.0105(17) -0.0025(17) -0.0068(16)
C47B 0.0206(19) 0.0228(19) 0.032(2) 0.0024(16) -0.0025(16) 0.0051(15)
C48B 0.026(2) 0.040(2) 0.045(3) 0.005(2) -0.0112(19) 0.0093(19)
C49B 0.037(2) 0.023(2) 0.045(2) 0.0040(18) -0.001(2) 0.0031(18)

loop_
_atom_type_symbol
_atom_type_description
_atom_type_scat_dispersion_real
_atom_type_scat_dispersion_imag
_atom_type_scat_source
C C 0.0033 0.0016 'International Tables Vol C Tables 4.2.6.8 and 6.1.1.4'
H H 0.0000 0.0000 'International Tables Vol C Tables 4.2.6.8 and 6.1.1.4'
B B 0.0013 0.0007 'International Tables Vol C Tables 4.2.6.8 and 6.1.1.4'
O O 0.0106 0.0060 'International Tables Vol C Tables 4.2.6.8 and 6.1.1.4'
Ru Ru -1.2594 0.8363 'International Tables Vol C Tables 4.2.6.8 and 6.1.1.4'

loop_
_geom_angle_atom_site_label_1
_geom_angle_atom_site_label_2
_geom_angle_atom_site_label_3
_geom_angle
_geom_angle_site_symmetry_1
_geom_angle_site_symmetry_3
_geom_angle_publ_flag
C1A Ru4A C41A 154.77(14) . . ?
C1A Ru4A C44A 97.55(14) . . ?
C41A Ru4A C44A 78.54(14) . . ?
C1A Ru4A C42A 160.12(15) . . ?
C41A Ru4A C42A 37.48(14) . . ?
C44A Ru4A C42A 66.25(14) . . ?
C1A Ru4A B10A 101.92(14) . . ?
C41A Ru4A B10A 91.64(14) . . ?
C44A Ru4A B10A 152.02(14) . . ?
C42A Ru4A B10A 90.00(13) . . ?
C1A Ru4A C45A 95.84(13) . . ?
C41A Ru4A C45A 65.90(13) . . ?
C44A Ru4A C45A 37.11(13) . . ?
C42A Ru4A C45A 78.26(13) . . ?
B10A Ru4A C45A 155.40(14) . . ?
C1A Ru4A C43A 123.52(15) . . ?
C41A Ru4A C43A 66.91(15) . . ?
C44A Ru4A C43A 36.97(14) . . ?
C42A Ru4A C43A 36.73(14) . . ?
B10A Ru4A C43A 115.11(14) . . ?
C45A Ru4A C43A 66.68(13) . . ?
C1A Ru4A C6A 79.25(14) . . ?
C41A Ru4A C6A 96.54(13) . . ?
C44A Ru4A C6A 161.56(13) . . ?
C42A Ru4A C6A 119.80(13) . . ?
B10A Ru4A C6A 44.55(13) . . ?
C45A Ru4A C6A 124.70(13) . . ?
C43A Ru4A C6A 155.42(14) . . ?
C1A Ru4A B2A 40.77(14) . . ?
C41A Ru4A B2A 121.86(15) . . ?
C44A Ru4A B2A 123.71(14) . . ?
C42A Ru4A B2A 158.44(15) . . ?
B10A Ru4A B2A 83.76(14) . . ?
C45A Ru4A B2A 99.24(14) . . ?
C43A Ru4A B2A 159.96(15) . . ?
C6A Ru4A B2A 44.48(13) . . ?
C1A Ru4A B7A 80.99(14) . . ?
C41A Ru4A B7A 123.09(14) . . ?
C44A Ru4A B7A 117.82(14) . . ?
C42A Ru4A B7A 96.12(14) . . ?
B10A Ru4A B7A 47.31(14) . . ?
C45A Ru4A B7A 154.46(14) . . ?
C43A Ru4A B7A 93.82(14) . . ?
C6A Ru4A B7A 79.86(14) . . ?
B2A Ru4A B7A 94.73(14) . . ?
C1A Ru4A C40A 118.46(13) . . ?
C41A Ru4A C40A 37.09(13) . . ?
C44A Ru4A C40A 66.35(13) . . ?
C42A Ru4A C40A 67.05(13) . . ?
B10A Ru4A C40A 119.27(14) . . ?
C45A Ru4A C40A 36.17(13) . . ?
C43A Ru4A C40A 78.97(13) . . ?
C6A Ru4A C40A 98.97(13) . . ?
B2A Ru4A C40A 98.16(14) . . ?
B7A Ru4A C40A 160.14(13) . . ?
C1A Ru4A B3A 40.14(14) . . ?
C41A Ru4A B3A 164.30(14) . . ?
C44A Ru4A B3A 96.75(14) . . ?
C42A Ru4A B3A 126.94(15) . . ?
B10A Ru4A B3A 85.65(14) . . ?
C45A Ru4A B3A 118.70(13) . . ?
C43A Ru4A B3A 100.29(14) . . ?
C6A Ru4A B3A 92.36(13) . . ?
B2A Ru4A B3A 73.27(14) . . ?
B7A Ru4A B3A 46.05(13) . . ?
C40A Ru4A B3A 153.16(13) . . ?
B3A C1A B2A 126.0(3) . . ?
B3A C1A B5A 77.4(3) . . ?
B2A C1A B5A 74.4(3) . . ?
B3A C1A Ru4A 76.6(2) . . ?
B2A C1A Ru4A 74.8(2) . . ?
B5A C1A Ru4A 114.4(2) . . ?
B3A C1A H1A 114(3) . . ?
B2A C1A H1A 120(3) . . ?
B5A C1A H1A 121(3) . . ?
Ru4A C1A H1A 125(3) . . ?
C1A B2A C6A 118.4(3) . . ?
C1A B2A B9A 115.0(3) . . ?
C6A B2A B9A 57.2(2) . . ?
C1A B2A B5A 57.5(2) . . ?
C6A B2A B5A 97.1(3) . . ?
B9A B2A B5A 59.2(2) . . ?
C1A B2A Ru4A 64.44(19) . . ?
C6A B2A Ru4A 67.13(17) . . ?
B9A B2A Ru4A 114.3(2) . . ?
B5A B2A Ru4A 99.5(2) . . ?
C1A B2A H2A 114.6 . . ?
C6A B2A H2A 121.1 . . ?
B9A B2A H2A 118.3 . . ?
B5A B2A H2A 133.1 . . ?
Ru4A B2A H2A 118.9 . . ?
C1A B3A B7A 118.2(3) . . ?
C1A B3A B8A 112.4(3) . . ?
B7A B3A B8A 58.5(2) . . ?
C1A B3A B5A 55.9(2) . . ?
B7A B3A B5A 99.0(2) . . ?
B8A B3A B5A 58.7(2) . . ?
C1A B3A Ru4A 63.28(19) . . ?
B7A B3A Ru4A 65.78(18) . . ?
B8A B3A Ru4A 110.9(2) . . ?
B5A B3A Ru4A 96.27(19) . . ?
C1A B3A H3A 116.0 . . ?
B7A B3A H3A 119.6 . . ?
B8A B3A H3A 119.6 . . ?
B5A B3A H3A 133.4 . . ?
Ru4A B3A H3A 121.9 . . ?
C1A B5A B11A 133.8(3) . . ?
C1A B5A B9A 101.7(3) . . ?
B11A B5A B9A 56.6(2) . . ?
C1A B5A B8A 99.2(3) . . ?
B11A B5A B8A 56.0(2) . . ?
B9A B5A B8A 103.3(3) . . ?
C1A B5A B2A 48.1(2) . . ?
B11A B5A B2A 105.0(3) . . ?
B9A B5A B2A 55.0(2) . . ?
B8A B5A B2A 117.6(3) . . ?
C1A B5A B3A 46.74(19) . . ?
B11A B5A B3A 104.9(3) . . ?
B9A B5A B3A 119.9(3) . . ?
B8A B5A B3A 54.13(19) . . ?
B2A B5A B3A 85.2(2) . . ?
C1A B5A H5A 111(2) . . ?
B11A B5A H5A 115(2) . . ?
B9A B5A H5A 119(2) . . ?
B8A B5A H5A 119(2) . . ?
B2A B5A H5A 122(2) . . ?
B3A B5A H5A 120(2) . . ?
B12A C6A B9A 62.0(2) . . ?
B12A C6A B10A 64.2(2) . . ?
B9A C6A B10A 114.8(3) . . ?
B12A C6A B2A 120.3(3) . . ?
B9A C6A B2A 63.6(2) . . ?
B10A C6A B2A 123.4(3) . . ?
B12A C6A Ru4A 123.6(2) . . ?
B9A C6A Ru4A 120.3(2) . . ?
B10A C6A Ru4A 66.85(17) . . ?
B2A C6A Ru4A 68.39(18) . . ?
B12A C6A H6A 111(3) . . ?
B9A C6A H6A 115(3) . . ?
B10A C6A H6A 117(3) . . ?
B2A C6A H6A 112(3) . . ?
Ru4A C6A H6A 115(3) . . ?
B13A B7A B8A 59.3(2) . . ?
B13A B7A B3A 114.6(3) . . ?
B8A B7A B3A 61.1(2) . . ?
B13A B7A B10A 59.9(2) . . ?
B8A B7A B10A 106.4(3) . . ?
B3A B7A B10A 118.0(3) . . ?
B13A B7A Ru4A 116.9(2) . . ?
B8A B7A Ru4A 114.6(2) . . ?
B3A B7A Ru4A 68.18(18) . . ?
B10A B7A Ru4A 64.93(17) . . ?
B13A B7A H7A 119.2 . . ?
B8A B7A H7A 123.5 . . ?
B3A B7A H7A 114.4 . . ?
B10A B7A H7A 120.0 . . ?
Ru4A B7A H7A 113.3 . . ?
B11A B8A B13A 61.9(2) . . ?
B11A B8A B7A 109.5(3) . . ?
B13A B8A B7A 60.3(2) . . ?
B11A B8A B3A 118.8(3) . . ?
B13A B8A B3A 114.9(3) . . ?
B7A B8A B3A 60.4(2) . . ?
B11A B8A B5A 58.6(2) . . ?
B13A B8A B5A 107.2(3) . . ?
B7A B8A B5A 106.3(3) . . ?
B3A B8A B5A 67.2(2) . . ?
B11A B8A H8A 118.4 . . ?
B13A B8A H8A 120.4 . . ?
B7A B8A H8A 123.8 . . ?
B3A B8A H8A 113.3 . . ?
B5A B8A H8A 122.6 . . ?
C6A B9A B12A 58.6(2) . . ?
C6A B9A B11A 105.2(3) . . ?
B12A B9A B11A 61.7(2) . . ?
C6A B9A B2A 59.2(2) . . ?
B12A B9A B2A 113.2(3) . . ?
B11A B9A B2A 116.6(3) . . ?
C6A B9A B5A 103.0(3) . . ?
B12A B9A B5A 108.0(3) . . ?
B11A B9A B5A 59.2(2) . . ?
B2A B9A B5A 65.8(2) . . ?
C6A B9A H9A 127.1 . . ?
B12A B9A H9A 120.3 . . ?
B11A B9A H9A 119.8 . . ?
B2A B9A H9A 114.9 . . ?
B5A B9A H9A 122.8 . . ?
C6A B10A B13A 104.7(3) . . ?
C6A B10A B12A 56.9(2) . . ?
B13A B10A B12A 58.8(2) . . ?
C6A B10A B7A 112.0(3) . . ?
B13A B10A B7A 58.8(2) . . ?
B12A B10A B7A 108.0(3) . . ?
C6A B10A Ru4A 68.60(17) . . ?
B13A B10A Ru4A 118.4(2) . . ?
B12A B10A Ru4A 118.9(2) . . ?
B7A B10A Ru4A 67.77(18) . . ?
C6A B10A H10A 122.0 . . ?
B13A B10A H10A 122.7 . . ?
B12A B10A H10A 121.7 . . ?
B7A B10A H10A 120.1 . . ?
Ru4A B10A H10A 108.9 . . ?
B8A B11A B9A 116.9(3) . . ?
B8A B11A B12A 108.9(3) . . ?
B9A B11A B12A 58.6(2) . . ?
B8A B11A B13A 59.1(2) . . ?
B9A B11A B13A 108.4(3) . . ?
B12A B11A B13A 58.8(2) . . ?
B8A B11A B5A 65.3(2) . . ?
B9A B11A B5A 64.2(2) . . ?
B12A B11A B5A 109.4(3) . . ?
B13A B11A B5A 110.2(3) . . ?
B8A B11A H11A 117.5 . . ?
B9A B11A H11A 118.4 . . ?
B12A B11A H11A 123.5 . . ?
B13A B11A H11A 123.2 . . ?
B5A B11A H11A 118.0 . . ?
C6A B12A B9A 59.5(2) . . ?
C6A B12A B13A 107.6(3) . . ?
B9A B12A B13A 111.1(3) . . ?
C6A B12A B11A 104.3(3) . . ?
B9A B12A B11A 59.7(2) . . ?
B13A B12A B11A 61.0(2) . . ?
C6A B12A B10A 58.9(2) . . ?
B9A B12A B10A 108.5(3) . . ?
B13A B12A B10A 60.4(2) . . ?
B11A B12A B10A 106.5(3) . . ?
C6A B12A H12A 123.9 . . ?
B9A B12A H12A 120.3 . . ?
B13A B12A H12A 119.9 . . ?
B11A B12A H12A 123.5 . . ?
B10A B12A H12A 122.2 . . ?
B8A B13A B12A 110.0(3) . . ?
B8A B13A B7A 60.4(2) . . ?
B12A B13A B7A 111.8(3) . . ?
B8A B13A B10A 108.5(3) . . ?
B12A B13A B10A 60.8(2) . . ?
B7A B13A B10A 61.4(2) . . ?
B8A B13A B11A 59.0(2) . . ?
B12A B13A B11A 60.2(2) . . ?
B7A B13A B11A 107.3(3) . . ?
B10A B13A B11A 106.2(3) . . ?
B8A B13A H13A 121.4 . . ?
B12A B13A H13A 119.4 . . ?
B7A B13A H13A 120.2 . . ?
B10A B13A H13A 121.9 . . ?
B11A B13A H13A 123.6 . . ?
C45A C40A C41A 117.0(3) . . ?
C45A C40A C47A 123.8(3) . . ?
C41A C40A C47A 119.2(3) . . ?
C45A C40A Ru4A 70.7(2) . . ?
C41A C40A Ru4A 67.82(19) . . ?
C47A C40A Ru4A 130.7(2) . . ?
C42A C41A C40A 122.0(3) . . ?
C42A C41A Ru4A 72.0(2) . . ?
C40A C41A Ru4A 75.1(2) . . ?
C42A C41A H41A 118.8 . . ?
C40A C41A H41A 118.8 . . ?
Ru4A C41A H41A 118.8 . . ?
C43A C42A C41A 120.8(3) . . ?
C43A C42A Ru4A 73.6(2) . . ?
C41A C42A Ru4A 70.6(2) . . ?
C43A C42A H42A 119.2 . . ?
C41A C42A H42A 119.2 . . ?
Ru4A C42A H42A 119.2 . . ?
C42A C43A C44A 117.3(4) . . ?
C42A C43A C46A 121.7(4) . . ?
C44A C43A C46A 120.9(4) . . ?
C42A C43A Ru4A 69.7(2) . . ?
C44A C43A Ru4A 69.5(2) . . ?
C46A C43A Ru4A 129.3(3) . . ?
C43A C44A C45A 121.9(4) . . ?
C43A C44A Ru4A 73.5(2) . . ?
C45A C44A Ru4A 73.3(2) . . ?
C43A C44A H44A 118.8 . . ?
C45A C44A H44A 118.8 . . ?
Ru4A C44A H44A 118.8 . . ?
C40A C45A C44A 120.7(3) . . ?
C40A C45A Ru4A 73.1(2) . . ?
C44A C45A Ru4A 69.62(19) . . ?
C40A C45A H45A 119.0 . . ?
C44A C45A H45A 119.0 . . ?
Ru4A C45A H45A 119.0 . . ?
C43A C46A H46C 109.5 . . ?
C43A C46A H46A 109.5 . . ?
H46C C46A H46A 109.5 . . ?
C43A C46A H46B 109.5 . . ?
H46C C46A H46B 109.5 . . ?
H46A C46A H46B 109.5 . . ?
C40A C47A C49A 114.4(3) . . ?
C40A C47A C48A 108.7(3) . . ?
C49A C47A C48A 110.3(3) . . ?
C40A C47A H47A 107.7 . . ?
C49A C47A H47A 107.7 . . ?
C48A C47A H47A 107.7 . . ?
C47A C48A H48C 109.5 . . ?
C47A C48A H48A 109.5 . . ?
H48C C48A H48A 109.5 . . ?
C47A C48A H48B 109.5 . . ?
H48C C48A H48B 109.5 . . ?
H48A C48A H48B 109.5 . . ?
C47A C49A H49C 109.5 . . ?
C47A C49A H49B 109.5 . . ?
H49C C49A H49B 109.5 . . ?
C47A C49A H49A 109.5 . . ?
H49C C49A H49A 109.5 . . ?
H49B C49A H49A 109.5 . . ?
C1B Ru4B C45B 141.83(15) . . ?
C1B Ru4B C44B 107.13(14) . . ?
C45B Ru4B C44B 37.33(13) . . ?
C1B Ru4B C42B 101.90(14) . . ?
C45B Ru4B C42B 78.10(14) . . ?
C44B Ru4B C42B 66.16(14) . . ?
C1B Ru4B C41B 133.60(15) . . ?
C45B Ru4B C41B 65.90(13) . . ?
C44B Ru4B C41B 78.31(13) . . ?
C42B Ru4B C41B 36.77(13) . . ?
C1B Ru4B B10B 101.03(15) . . ?
C45B Ru4B B10B 101.19(15) . . ?
C44B Ru4B B10B 133.06(15) . . ?
C42B Ru4B B10B 142.05(15) . . ?
C41B Ru4B B10B 107.78(14) . . ?
C1B Ru4B C43B 90.61(14) . . ?
C45B Ru4B C43B 66.48(13) . . ?
C44B Ru4B C43B 36.79(13) . . ?
C42B Ru4B C43B 36.55(13) . . ?
C41B Ru4B C43B 66.07(13) . . ?
B10B Ru4B C43B 167.50(14) . . ?
C1B Ru4B C6B 78.91(15) . . ?
C45B Ru4B C6B 137.16(14) . . ?
C44B Ru4B C6B 173.87(14) . . ?
C42B Ru4B C6B 112.05(13) . . ?
C41B Ru4B C6B 96.82(13) . . ?
B10B Ru4B C6B 44.70(14) . . ?
C43B Ru4B C6B 144.18(13) . . ?
C1B Ru4B B7B 81.03(16) . . ?
C45B Ru4B B7B 92.43(14) . . ?
C44B Ru4B B7B 101.95(14) . . ?
C42B Ru4B B7B 168.11(14) . . ?
C41B Ru4B B7B 144.32(15) . . ?
B10B Ru4B B7B 46.47(15) . . ?
C43B Ru4B B7B 132.71(14) . . ?
C6B Ru4B B7B 79.78(14) . . ?
C1B Ru4B C40B 167.71(14) . . ?
C45B Ru4B C40B 36.83(13) . . ?
C44B Ru4B C40B 66.79(13) . . ?
C42B Ru4B C40B 66.01(13) . . ?
C41B Ru4B C40B 36.37(13) . . ?
B10B Ru4B C40B 90.51(14) . . ?
C43B Ru4B C40B 78.28(13) . . ?
C6B Ru4B C40B 107.08(13) . . ?
B7B Ru4B C40B 110.35(15) . . ?
C1B Ru4B B2B 40.24(16) . . ?
C45B Ru4B B2B 173.02(15) . . ?
C44B Ru4B B2B 140.38(15) . . ?
C42B Ru4B B2B 95.00(15) . . ?
C41B Ru4B B2B 107.88(15) . . ?
B10B Ru4B B2B 83.54(16) . . ?
C43B Ru4B B2B 108.54(14) . . ?
C6B Ru4B B2B 44.57(15) . . ?
B7B Ru4B B2B 94.54(15) . . ?
C40B Ru4B B2B 138.98(15) . . ?
C1B Ru4B B3B 40.48(17) . . ?
C45B Ru4B B3B 111.94(15) . . ?
C44B Ru4B B3B 92.65(15) . . ?
C42B Ru4B B3B 131.00(15) . . ?
C41B Ru4B B3B 167.18(15) . . ?
B10B Ru4B B3B 85.03(16) . . ?
C43B Ru4B B3B 101.26(15) . . ?
C6B Ru4B B3B 92.74(14) . . ?
B7B Ru4B B3B 46.16(16) . . ?
C40B Ru4B B3B 146.65(15) . . ?
B2B Ru4B B3B 73.36(17) . . ?
B2B C1B B3B 127.1(3) . . ?
B2B C1B B5B 76.3(3) . . ?
B3B C1B B5B 76.8(3) . . ?
B2B C1B Ru4B 76.0(2) . . ?
B3B C1B Ru4B 76.2(2) . . ?
B5B C1B Ru4B 115.8(2) . . ?
B2B C1B H1B 116(3) . . ?
B3B C1B H1B 116(3) . . ?
B5B C1B H1B 116(3) . . ?
Ru4B C1B H1B 128(3) . . ?
C1B B2B C6B 118.0(3) . . ?
C1B B2B B9B 113.3(3) . . ?
C6B B2B B9B 57.6(2) . . ?
C1B B2B B5B 56.6(2) . . ?
C6B B2B B5B 97.7(3) . . ?
B9B B2B B5B 58.7(2) . . ?
C1B B2B Ru4B 63.8(2) . . ?
C6B B2B Ru4B 67.21(18) . . ?
B9B B2B Ru4B 113.4(3) . . ?
B5B B2B Ru4B 98.5(2) . . ?
C1B B2B H2B 115.6 . . ?
C6B B2B H2B 120.4 . . ?
B9B B2B H2B 119.0 . . ?
B5B B2B H2B 133.4 . . ?
Ru4B B2B H2B 119.5 . . ?
C1B B3B B7B 117.8(3) . . ?
C1B B3B B8B 113.1(3) . . ?
B7B B3B B8B 58.2(3) . . ?
C1B B3B B5B 56.0(2) . . ?
B7B B3B B5B 99.2(3) . . ?
B8B B3B B5B 59.4(2) . . ?
C1B B3B Ru4B 63.4(2) . . ?
B7B B3B Ru4B 66.23(19) . . ?
B8B B3B Ru4B 112.2(2) . . ?
B5B B3B Ru4B 97.7(2) . . ?
C1B B3B H3B 116.0 . . ?
B7B B3B H3B 119.9 . . ?
B8B B3B H3B 119.0 . . ?
B5B B3B H3B 132.8 . . ?
Ru4B B3B H3B 120.8 . . ?
C1B B5B B11B 132.4(3) . . ?
C1B B5B B9B 100.3(3) . . ?
B11B B5B B9B 56.3(2) . . ?
C1B B5B B8B 99.4(3) . . ?
B11B B5B B8B 55.9(2) . . ?
B9B B5B B8B 102.8(3) . . ?
C1B B5B B2B 47.1(2) . . ?
B11B B5B B2B 104.6(3) . . ?
B9B B5B B2B 54.8(2) . . ?
B8B B5B B2B 117.6(3) . . ?
C1B B5B B3B 47.2(2) . . ?
B11B B5B B3B 104.1(3) . . ?
B9B B5B B3B 118.8(3) . . ?
B8B B5B B3B 53.9(2) . . ?
B2B B5B B3B 84.9(2) . . ?
C1B B5B H5B 113(2) . . ?
B11B B5B H5B 115(2) . . ?
B9B B5B H5B 121(2) . . ?
B8B B5B H5B 117(2) . . ?
B2B B5B H5B 124(2) . . ?
B3B B5B H5B 119(2) . . ?
B12B C6B B9B 60.9(3) . . ?
B12B C6B B10B 63.0(2) . . ?
B9B C6B B10B 111.9(3) . . ?
B12B C6B B2B 119.1(3) . . ?
B9B C6B B2B 63.3(2) . . ?
B10B C6B B2B 122.2(3) . . ?
B12B C6B Ru4B 121.9(2) . . ?
B9B C6B Ru4B 118.6(2) . . ?
B10B C6B Ru4B 66.58(18) . . ?
B2B C6B Ru4B 68.22(19) . . ?
B12B C6B H6B 111(2) . . ?
B9B C6B H6B 117(2) . . ?
B10B C6B H6B 117(2) . . ?
B2B C6B H6B 114(2) . . ?
Ru4B C6B H6B 116(2) . . ?
B8B B7B B13B 60.2(3) . . ?
B8B B7B B10B 108.0(3) . . ?
B13B B7B B10B 60.7(2) . . ?
B8B B7B B3B 60.9(3) . . ?
B13B B7B B3B 115.2(3) . . ?
B10B B7B B3B 118.2(3) . . ?
B8B B7B Ru4B 115.3(3) . . ?
B13B B7B Ru4B 118.6(2) . . ?
B10B B7B Ru4B 65.65(18) . . ?
B3B B7B Ru4B 67.61(19) . . ?
B8B B7B H7B 122.8 . . ?
B13B B7B H7B 118.0 . . ?
B10B B7B H7B 119.1 . . ?
B3B B7B H7B 114.9 . . ?
Ru4B B7B H7B 112.6 . . ?
B11B B8B B7B 108.0(3) . . ?
B11B B8B B13B 60.9(3) . . ?
B7B B8B B13B 60.1(2) . . ?
B11B B8B B3B 117.9(3) . . ?
B7B B8B B3B 60.9(2) . . ?
B13B B8B B3B 115.1(3) . . ?
B11B B8B B5B 58.7(2) . . ?
B7B B8B B5B 106.1(3) . . ?
B13B B8B B5B 107.2(3) . . ?
B3B B8B B5B 66.7(3) . . ?
B11B B8B H8B 119.5 . . ?
B7B B8B H8B 124.1 . . ?
B13B B8B H8B 120.5 . . ?
B3B B8B H8B 113.4 . . ?
B5B B8B H8B 122.5 . . ?
C6B B9B B12B 59.5(2) . . ?
C6B B9B B11B 106.3(3) . . ?
B12B B9B B11B 61.7(3) . . ?
C6B B9B B2B 59.1(2) . . ?
B12B B9B B2B 114.0(3) . . ?
B11B B9B B2B 117.4(3) . . ?
C6B B9B B5B 104.2(3) . . ?
B12B B9B B5B 108.7(3) . . ?
B11B B9B B5B 59.3(2) . . ?
B2B B9B B5B 66.5(3) . . ?
C6B B9B H9B 126.3 . . ?
B12B B9B H9B 119.8 . . ?
B11B B9B H9B 119.5 . . ?
B2B B9B H9B 114.5 . . ?
B5B B9B H9B 122.1 . . ?
C6B B10B B7B 113.1(3) . . ?
C6B B10B B12B 58.1(2) . . ?
B7B B10B B12B 108.0(3) . . ?
C6B B10B B13B 106.3(3) . . ?
B7B B10B B13B 58.8(2) . . ?
B12B B10B B13B 58.7(2) . . ?
C6B B10B Ru4B 68.72(18) . . ?
B7B B10B Ru4B 67.88(19) . . ?
B12B B10B Ru4B 119.7(3) . . ?
B13B B10B Ru4B 118.9(3) . . ?
C6B B10B H10B 120.7 . . ?
B7B B10B H10B 120.0 . . ?
B12B B10B H10B 121.4 . . ?
B13B B10B H10B 122.2 . . ?
Ru4B B10B H10B 108.6 . . ?
B9B B11B B8B 117.2(3) . . ?
B9B B11B B13B 109.1(3) . . ?
B8B B11B B13B 59.9(3) . . ?
B9B B11B B12B 58.8(3) . . ?
B8B B11B B12B 109.8(3) . . ?
B13B B11B B12B 59.2(3) . . ?
B9B B11B B5B 64.4(3) . . ?
B8B B11B B5B 65.4(3) . . ?
B13B B11B B5B 111.6(3) . . ?
B12B B11B B5B 110.4(3) . . ?
B9B B11B H11B 118.2 . . ?
B8B B11B H11B 117.1 . . ?
B13B B11B H11B 122.4 . . ?
B12B B11B H11B 123.0 . . ?
B5B B11B H11B 117.3 . . ?
C6B B12B B9B 59.6(2) . . ?
C6B B12B B13B 108.6(3) . . ?
B9B B12B B13B 110.6(3) . . ?
C6B B12B B11B 104.6(3) . . ?
B9B B12B B11B 59.5(3) . . ?
B13B B12B B11B 60.3(3) . . ?
C6B B12B B10B 58.9(2) . . ?
B9B B12B B10B 107.6(3) . . ?
B13B B12B B10B 60.7(2) . . ?
B11B B12B B10B 105.4(3) . . ?
C6B B12B H12B 123.1 . . ?
B9B B12B H12B 120.8 . . ?
B13B B12B H12B 119.7 . . ?
B11B B12B H12B 124.0 . . ?
B10B B12B H12B 122.8 . . ?
B12B B13B B7B 110.9(3) . . ?
B12B B13B B8B 110.3(3) . . ?
B7B B13B B8B 59.7(3) . . ?
B12B B13B B11B 60.6(3) . . ?
B7B B13B B11B 106.3(3) . . ?
B8B B13B B11B 59.1(3) . . ?
B12B B13B B10B 60.6(2) . . ?
B7B B13B B10B 60.5(2) . . ?
B8B B13B B10B 107.4(3) . . ?
B11B B13B B10B 105.5(3) . . ?
B12B B13B H13B 119.2 . . ?
B7B B13B H13B 121.2 . . ?
B8B B13B H13B 121.5 . . ?
B11B B13B H13B 123.7 . . ?
B10B B13B H13B 122.7 . . ?
C41B C40B C45B 116.9(3) . . ?
C41B C40B C47B 123.9(3) . . ?
C45B C40B C47B 119.2(3) . . ?
C41B C40B Ru4B 70.0(2) . . ?
C45B C40B Ru4B 68.15(19) . . ?
C47B C40B Ru4B 132.3(2) . . ?
C42B C41B C40B 121.3(3) . . ?
C42B C41B Ru4B 71.2(2) . . ?
C40B C41B Ru4B 73.7(2) . . ?
C42B C41B H41B 118.9 . . ?
C40B C41B H41B 118.9 . . ?
Ru4B C41B H41B 118.9 . . ?
C41B C42B C43B 121.3(3) . . ?
C41B C42B Ru4B 72.0(2) . . ?
C43B C42B Ru4B 73.39(19) . . ?
C41B C42B H42B 119.0 . . ?
C43B C42B H42B 119.0 . . ?
Ru4B C42B H42B 119.0 . . ?
C42B C43B C44B 118.0(3) . . ?
C42B C43B C46B 121.4(3) . . ?
C44B C43B C46B 120.6(3) . . ?
C42B C43B Ru4B 70.1(2) . . ?
C44B C43B Ru4B 69.3(2) . . ?
C46B C43B Ru4B 130.5(2) . . ?
C45B C44B C43B 120.1(3) . . ?
C45B C44B Ru4B 70.7(2) . . ?
C43B C44B Ru4B 73.9(2) . . ?
C45B C44B H44B 119.6 . . ?
C43B C44B H44B 119.6 . . ?
Ru4B C44B H44B 119.6 . . ?
C44B C45B C40B 122.1(3) . . ?
C44B C45B Ru4B 71.9(2) . . ?
C40B C45B Ru4B 75.0(2) . . ?
C44B C45B H45B 118.7 . . ?
C40B C45B H45B 118.7 . . ?
Ru4B C45B H45B 118.7 . . ?
C43B C46B H46F 109.5 . . ?
C43B C46B H46E 109.5 . . ?
H46F C46B H46E 109.5 . . ?
C43B C46B H46D 109.5 . . ?
H46F C46B H46D 109.5 . . ?
H46E C46B H46D 109.5 . . ?
C40B C47B C49B 113.8(3) . . ?
C40B C47B C48B 108.4(3) . . ?
C49B C47B C48B 111.3(3) . . ?
C40B C47B H47B 107.7 . . ?
C49B C47B H47B 107.7 . . ?
C48B C47B H47B 107.7 . . ?
C47B C48B H48F 109.5 . . ?
C47B C48B H48G 109.5 . . ?
H48F C48B H48G 109.5 . . ?
C47B C48B H48H 109.5 . . ?
H48F C48B H48H 109.5 . . ?
H48G C48B H48H 109.5 . . ?
C47B C49B H49E 109.5 . . ?
C47B C49B H49F 109.5 . . ?
H49E C49B H49F 109.5 . . ?
C47B C49B H49D 109.5 . . ?
H49E C49B H49D 109.5 . . ?
H49F C49B H49D 109.5 . . ?

loop_
_geom_bond_atom_site_label_1
_geom_bond_atom_site_label_2
_geom_bond_distance
_geom_bond_site_symmetry_2
_geom_bond_publ_flag
Ru4A C1A 2.137(3) . ?
Ru4A C41A 2.195(3) . ?
Ru4A C44A 2.212(3) . ?
Ru4A C42A 2.213(4) . ?
Ru4A B10A 2.237(4) . ?
Ru4A C45A 2.260(3) . ?
Ru4A C43A 2.263(4) . ?
Ru4A C6A 2.265(3) . ?
Ru4A B2A 2.286(4) . ?
Ru4A B7A 2.286(4) . ?
Ru4A C40A 2.290(3) . ?
Ru4A B3A 2.327(4) . ?
C1A B3A 1.542(5) . ?
C1A B2A 1.547(6) . ?
C1A B5A 1.753(5) . ?
C1A H1A 0.87(4) . ?
B2A C6A 1.723(5) . ?
B2A B9A 1.797(6) . ?
B2A B5A 2.001(6) . ?
B2A H2A 1.1200 . ?
B3A B7A 1.805(5) . ?
B3A B8A 1.817(6) . ?
B3A B5A 2.067(6) . ?
B3A H3A 1.1200 . ?
B5A B11A 1.799(6) . ?
B5A B9A 1.886(6) . ?
B5A B8A 1.915(6) . ?
B5A H5A 1.03(4) . ?
C6A B12A 1.671(5) . ?
C6A B9A 1.687(5) . ?
C6A B10A 1.707(5) . ?
C6A H6A 0.87(4) . ?
B7A B13A 1.768(5) . ?
B7A B8A 1.770(6) . ?
B7A B10A 1.815(6) . ?
B7A H7A 1.1200 . ?
B8A B11A 1.748(6) . ?
B8A B13A 1.750(5) . ?
B8A H8A 1.1200 . ?
B9A B12A 1.729(5) . ?
B9A B11A 1.749(6) . ?
B9A H9A 1.1200 . ?
B10A B13A 1.789(5) . ?
B10A B12A 1.796(5) . ?
B10A H10A 1.1200 . ?
B11A B12A 1.784(5) . ?
B11A B13A 1.798(5) . ?
B11A H11A 1.1200 . ?
B12A B13A 1.760(6) . ?
B12A H12A 1.1200 . ?
B13A H13A 1.1200 . ?
C40A C45A 1.413(5) . ?
C40A C41A 1.429(5) . ?
C40A C47A 1.513(5) . ?
C41A C42A 1.416(6) . ?
C41A H41A 1.0000 . ?
C42A C43A 1.411(6) . ?
C42A H42A 1.0000 . ?
C43A C44A 1.420(5) . ?
C43A C46A 1.500(6) . ?
C44A C45A 1.424(5) . ?
C44A H44A 1.0000 . ?
C45A H45A 1.0000 . ?
C46A H46C 0.9800 . ?
C46A H46A 0.9800 . ?
C46A H46B 0.9800 . ?
C47A C49A 1.530(5) . ?
C47A C48A 1.538(5) . ?
C47A H47A 1.0000 . ?
C48A H48C 0.9800 . ?
C48A H48A 0.9800 . ?
C48A H48B 0.9800 . ?
C49A H49C 0.9800 . ?
C49A H49B 0.9800 . ?
C49A H49A 0.9800 . ?
Ru4B C1B 2.127(4) . ?
Ru4B C45B 2.201(3) . ?
Ru4B C44B 2.217(4) . ?
Ru4B C42B 2.233(3) . ?
Ru4B C41B 2.242(3) . ?
Ru4B B10B 2.249(4) . ?
Ru4B C43B 2.276(3) . ?
Ru4B C6B 2.284(4) . ?
Ru4B B7B 2.287(4) . ?
Ru4B C40B 2.290(3) . ?
Ru4B B2B 2.300(4) . ?
Ru4B B3B 2.310(4) . ?
C1B B2B 1.531(6) . ?
C1B B3B 1.545(6) . ?
C1B B5B 1.746(6) . ?
C1B H1B 0.96(5) . ?
B2B C6B 1.738(6) . ?
B2B B9B 1.810(6) . ?
B2B B5B 2.032(7) . ?
B2B H2B 1.1200 . ?
B3B B7B 1.802(6) . ?
B3B B8B 1.803(6) . ?
B3B B5B 2.050(6) . ?
B3B H3B 1.1200 . ?
B5B B11B 1.804(6) . ?
B5B B9B 1.892(6) . ?
B5B B8B 1.920(7) . ?
B5B H5B 1.14(4) . ?
C6B B12B 1.709(6) . ?
C6B B9B 1.710(6) . ?
C6B B10B 1.724(5) . ?
C6B H6B 1.10(4) . ?
B7B B8B 1.753(6) . ?
B7B B13B 1.760(6) . ?
B7B B10B 1.790(6) . ?
B7B H7B 1.1200 . ?
B8B B11B 1.748(6) . ?
B8B B13B 1.762(7) . ?
B8B H8B 1.1200 . ?
B9B B12B 1.733(7) . ?
B9B B11B 1.745(6) . ?
B9B H9B 1.1200 . ?
B10B B12B 1.792(6) . ?
B10B B13B 1.794(6) . ?
B10B H10B 1.1200 . ?
B11B B13B 1.779(6) . ?
B11B B12B 1.784(6) . ?
B11B H11B 1.1200 . ?
B12B B13B 1.759(7) . ?
B12B H12B 1.1200 . ?
B13B H13B 1.1200 . ?
C40B C41B 1.415(5) . ?
C40B C45B 1.421(5) . ?
C40B C47B 1.515(5) . ?
C41B C42B 1.411(5) . ?
C41B H41B 1.0000 . ?
C42B C43B 1.415(5) . ?
C42B H42B 1.0000 . ?
C43B C44B 1.419(5) . ?
C43B C46B 1.505(5) . ?
C44B C45B 1.414(5) . ?
C44B H44B 1.0000 . ?
C45B H45B 1.0000 . ?
C46B H46F 0.9800 . ?
C46B H46E 0.9800 . ?
C46B H46D 0.9800 . ?
C47B C49B 1.521(6) . ?
C47B C48B 1.542(5) . ?
C47B H47B 1.0000 . ?
C48B H48F 0.9800 . ?
C48B H48G 0.9800 . ?
C48B H48H 0.9800 . ?
C49B H49E 0.9800 . ?
C49B H49F 0.9800 . ?
C49B H49D 0.9800 . ?
